data_9013404
loop_
_publ_author_name
'Hatert, F.'

_publ_section_title
;
 Fe2(PO4)(OH), a synthetic analogue of wolfeite
 Sample: T = 1063 K, P = 2.5 GPa
;
_journal_name_full 'Acta Crystallographica, Section C'
_journal_page_first i119
_journal_page_last i121
_journal_paper_doi 10.1107/S0108270107053462
_journal_volume 63
_journal_year 2007
_chemical_compound_source Synthetic
_chemical_formula_sum 'Fe2 H O5 P'
_chemical_name_mineral Wolfeite
_space_group_IT_number 14
_symmetry_space_group_name_Hall '-P 2yab'
_symmetry_space_group_name_H-M 'P 1 21/a 1'
_cell_angle_alpha 90
_cell_angle_beta 108.63
_cell_angle_gamma 90
_cell_length_a 12.265
_cell_length_b 13.197
_cell_length_c 9.7385
_cell_formula_units_Z 16
_cell_volume 1493.690
_database_code_amcsd 0010339
_diffrn_ambient_pressure 2.5e+06
_diffrn_ambient_temperature 1063
_exptl_crystal_density_diffrn 3.979
_cod_original_formula_sum 'Fe2 P O5 H'
_cod_database_code 9013404

loop_
_space_group_symop_operation_xyz
x,y,z
1/2+x,1/2-y,z
1/2-x,1/2+y,-z
-x,-y,-z

loop_
_atom_site_aniso_label
_atom_site_aniso_U_11
_atom_site_aniso_U_22
_atom_site_aniso_U_33
_atom_site_aniso_U_12
_atom_site_aniso_U_13
_atom_site_aniso_U_23
Fe1 0.01085 0.01028 0.01150 0.00162 0.00421 0.00201
Fe2 0.01351 0.01112 0.01010 0.00264 0.00419 -0.00019
Fe3 0.01163 0.01179 0.01030 0.00277 0.00360 -0.00060
Fe4 0.01120 0.01042 0.01170 0.00139 0.00393 0.00247
Fe5 0.01012 0.00916 0.01010 0.00001 0.00349 -0.00089
Fe6 0.01072 0.00859 0.01190 -0.00026 0.00411 -0.00101
Fe7 0.01016 0.00952 0.01050 0.00028 0.00384 -0.00084
Fe8 0.00924 0.00860 0.01170 0.00014 0.00278 -0.00057
P1 0.00660 0.00630 0.00750 -0.00020 0.00240 0.00030
P2 0.00740 0.00610 0.00760 -0.00020 0.00310 0.00020
P3 0.00680 0.00610 0.00800 0.00030 0.00270 0.00030
P4 0.00710 0.00650 0.00810 -0.00040 0.00310 -0.00010
O1 0.01480 0.00790 0.01560 -0.00110 0.00870 -0.00260
O2 0.01350 0.00780 0.01260 -0.00120 0.00720 -0.00300
O3 0.01230 0.00960 0.01160 -0.00090 0.00500 -0.00200
O4 0.01280 0.00750 0.01370 -0.00090 0.00700 -0.00180
O5 0.00980 0.01640 0.00980 0.00120 0.00130 0.00070
O6 0.00880 0.01580 0.01280 0.00310 0.00200 0.00030
O7 0.00970 0.01250 0.00860 0.00170 0.00190 0.00060
O8 0.01300 0.01310 0.00750 0.00310 0.00130 -0.00020
O9 0.01070 0.00860 0.01430 0.00190 0.00680 0.00170
O10 0.01130 0.01000 0.01520 0.00230 0.00750 0.00260
O11 0.01010 0.01020 0.01390 0.00040 0.00710 0.00260
O12 0.01080 0.01060 0.01240 0.00010 0.00750 0.00060
O13 0.01240 0.00670 0.01010 -0.00150 0.00260 0.00150
O14 0.01100 0.00800 0.01000 -0.00020 0.00230 0.00260
O15 0.01310 0.00760 0.01230 0.00040 0.00370 0.00120
O16 0.01130 0.00830 0.01150 0.00000 0.00310 0.00160
O17 0.01220 0.00970 0.01510 -0.00100 0.00300 -0.00070
O18 0.01580 0.01170 0.01530 -0.00290 0.00690 -0.00230
O19 0.01090 0.00920 0.01360 0.00040 0.00250 0.00150
O20 0.01310 0.01340 0.01570 -0.00250 0.00670 -0.00160

loop_
_atom_site_label
_atom_site_fract_x
_atom_site_fract_y
_atom_site_fract_z
_atom_site_U_iso_or_equiv
Fe1 0.18617 0.47901 0.19376 0.01071
Fe2 0.19694 0.99592 0.21291 0.01149
Fe3 0.30513 0.75256 0.29273 0.01123
Fe4 0.31951 0.26973 0.30345 0.01105
Fe5 0.09624 0.07077 0.46901 0.00972
Fe6 0.08583 0.57379 0.45225 0.01027
Fe7 0.39418 0.67471 0.03055 0.00993
Fe8 0.42078 0.17817 0.03819 0.00997
P1 0.07905 0.82099 0.38026 0.00676
P2 0.07602 0.32635 0.38299 0.00686
P3 0.42315 0.42210 0.11279 0.00687
P4 0.42299 0.92823 0.11949 0.00710
O1 0.04820 0.41441 0.46920 0.01190
O2 0.06179 0.90778 0.47860 0.01060
O3 0.43109 0.84131 0.01601 0.01090
O4 0.45629 0.33759 0.02469 0.01060
O5 0.02660 0.04732 0.24280 0.01240
O6 0.04222 0.55422 0.23210 0.01280
O7 0.46693 0.70339 0.25990 0.01050
O8 0.46736 0.20329 0.25925 0.01170
O9 0.17370 0.84765 0.31467 0.01050
O10 0.17260 0.36039 0.32350 0.01140
O11 0.32383 0.38410 0.16570 0.01060
O12 0.33438 0.90383 0.19549 0.01040
O13 0.11945 0.72824 0.48136 0.01000
O14 0.11844 0.23468 0.48289 0.00990
O15 0.38401 0.02293 0.02153 0.01110
O16 0.37744 0.51319 0.01106 0.01050
O17 0.25267 0.03010 0.43550 0.01270
O18 0.20709 0.16164 0.19460 0.01380
O19 0.24270 0.71909 0.06810 0.01150
O20 0.30206 0.58279 0.30860 0.01360
H1 0.26400 -0.02600 0.45300 0.08100
H2 0.15200 0.16900 0.21500 0.03100
H3 0.23400 0.76900 0.05500 0.05400
H4 0.36100 0.57300 0.27900 0.02200

loop_
_cod_related_entry_id
_cod_related_entry_database
_cod_related_entry_code
1 AMCSD 0010339
